data_7023387
loop_
_publ_author_name
'Liu, Bo'
'Zhao, Ruili'
'Yue, Kefen'
'Shi, Jingtao'
'Yu, Yang'
'Wang, Yaoyu'

_publ_section_title
;
 New amine-functionalized cobalt cluster-based frameworks with open metal
 sites and suitable pore sizes: multipoint interactions enhanced CO2
 sorption.
;
_journal_issue 38
_journal_name_full 'Dalton transactions (Cambridge, England : 2003)'
_journal_page_first 13990
_journal_page_last 13996
_journal_paper_doi 10.1039/c3dt51258d
_journal_volume 42
_journal_year 2013
_chemical_formula_sum 'C36 H38 Co5 N26 O14'
_chemical_formula_weight 1353.57
_chemical_name_systematic
; 
 ? 
;
_space_group_IT_number 2
_symmetry_cell_setting triclinic
_symmetry_space_group_name_Hall '-P 1'
_symmetry_space_group_name_H-M 'P -1'
_atom_sites_solution_hydrogens geom
_atom_sites_solution_primary direct
_atom_sites_solution_secondary difmap
_audit_creation_method SHELXL-97
_cell_angle_alpha 105.060(9)
_cell_angle_beta 97.194(10)
_cell_angle_gamma 96.254(10)
_cell_formula_units_Z 1
_cell_length_a 9.275(5)
_cell_length_b 12.922(7)
_cell_length_c 14.564(8)
_cell_measurement_reflns_used 170
_cell_measurement_temperature 296(2)
_cell_measurement_theta_max 16.997
_cell_measurement_theta_min 3.411
_cell_volume 1654.0(16)
_computing_structure_refinement 'SHELXL-97 (Sheldrick, 1997)'
_computing_structure_solution 'SHELXS-97 (Sheldrick, 1990)'
_diffrn_ambient_temperature 296(2)
_diffrn_measured_fraction_theta_full 0.976
_diffrn_measured_fraction_theta_max 0.976
_diffrn_radiation_monochromator graphite
_diffrn_radiation_source 'fine-focus sealed tube'
_diffrn_radiation_type MoK\a
_diffrn_radiation_wavelength 0.71073
_diffrn_reflns_av_R_equivalents 0.0356
_diffrn_reflns_av_sigmaI/netI 0.0816
_diffrn_reflns_limit_h_max 11
_diffrn_reflns_limit_h_min -8
_diffrn_reflns_limit_k_max 14
_diffrn_reflns_limit_k_min -15
_diffrn_reflns_limit_l_max 13
_diffrn_reflns_limit_l_min -17
_diffrn_reflns_number 8095
_diffrn_reflns_theta_full 25.10
_diffrn_reflns_theta_max 25.10
_diffrn_reflns_theta_min 1.47
_exptl_absorpt_coefficient_mu 1.297
_exptl_absorpt_correction_T_max 0.7375
_exptl_absorpt_correction_T_min 0.7128
_exptl_absorpt_correction_type multi-scan
_exptl_absorpt_process_details sadabs
_exptl_crystal_colour purple
_exptl_crystal_density_diffrn 1.359
_exptl_crystal_density_method 'not measured'
_exptl_crystal_description block
_exptl_crystal_F_000 683
_exptl_crystal_size_max 0.28
_exptl_crystal_size_mid 0.26
_exptl_crystal_size_min 0.25
_platon_squeeze_details
;
;
_refine_diff_density_max 2.006
_refine_diff_density_min -0.829
_refine_diff_density_rms 0.180
_refine_ls_extinction_method none
_refine_ls_goodness_of_fit_ref 1.000
_refine_ls_hydrogen_treatment constr
_refine_ls_matrix_type full
_refine_ls_number_parameters 369
_refine_ls_number_reflns 5743
_refine_ls_number_restraints 0
_refine_ls_restrained_S_all 1.000
_refine_ls_R_factor_all 0.0944
_refine_ls_R_factor_gt 0.0749
_refine_ls_shift/su_max 0.000
_refine_ls_shift/su_mean 0.000
_refine_ls_structure_factor_coef Fsqd
_refine_ls_weighting_details 'calc w=1/[\s^2^(Fo^2^)+(0.1449P)^2^+1.1820P] where P=(Fo^2^+2Fc^2^)/3'
_refine_ls_weighting_scheme calc
_refine_ls_wR_factor_gt 0.2110
_refine_ls_wR_factor_ref 0.2239
_reflns_number_gt 4029
_reflns_number_total 5743
_reflns_threshold_expression >2sigma(I)
_cod_data_source_file c3dt51258d.txt
_cod_data_source_block 1
_cod_depositor_comments
;
The following automatic conversions were performed:

'_symmetry_cell_setting' value 'Triclinic' changed to 'triclinic'
according to /home/saulius/struct/CIF-dictionaries/cif_core.dic
dictionary named 'cif_core.dic' version 2.4.2 from 2011-04-26.

Automatic conversion script
Id: cif_fix_values 1891 2012-01-12 08:04:46Z andrius 
;
_cod_original_cell_volume 1653.8(16)
_cod_original_sg_symbol_H-M P-1
_cod_database_code 7023387

loop_
_symmetry_equiv_pos_as_xyz
'x, y, z'
'-x, -y, -z'

loop_
_atom_site_label
_atom_site_type_symbol
_atom_site_fract_x
_atom_site_fract_y
_atom_site_fract_z
_atom_site_U_iso_or_equiv
_atom_site_adp_type
_atom_site_occupancy
_atom_site_symmetry_multiplicity
_atom_site_calc_flag
_atom_site_refinement_flags
C1 C 1.1824(8) 0.4784(5) 0.2227(5) 0.0298(15) Uani 1 1 d .
C2 C 1.2590(7) 0.5907(5) 0.2803(4) 0.0284(14) Uani 1 1 d .
C3 C 1.3092(7) 0.6636(5) 0.2332(5) 0.0296(15) Uani 1 1 d .
H3 H 1.2993 0.6438 0.1663 0.036 Uiso 1 1 calc R
C4 C 1.3754(8) 0.7680(5) 0.2870(5) 0.0322(15) Uani 1 1 d .
C5 C 1.3904(8) 0.7943(5) 0.3840(5) 0.0336(16) Uani 1 1 d .
H5 H 1.4333 0.8639 0.4197 0.040 Uiso 1 1 calc R
C6 C 1.3429(8) 0.7193(5) 0.4320(5) 0.0332(16) Uani 1 1 d .
C7 C 1.2781(8) 0.6176(5) 0.3800(5) 0.0335(16) Uani 1 1 d .
H7 H 1.2470 0.5668 0.4111 0.040 Uiso 1 1 calc R
C8 C 0.6345(8) 0.2491(6) 0.4605(5) 0.0346(16) Uani 1 1 d .
C9 C 0.4326(8) -0.1505(5) 0.2363(5) 0.0376(17) Uani 1 1 d .
C10 C 1.0342(8) 0.2889(5) -0.0885(5) 0.0335(16) Uani 1 1 d .
C11 C 0.9783(9) 0.1198(6) -0.1619(5) 0.0387(17) Uani 1 1 d .
H11 H 0.9556 0.0550 -0.2107 0.046 Uiso 1 1 calc R
C12 C 1.3279(7) 0.2144(5) 0.2182(5) 0.0334(16) Uani 1 1 d .
C13 C 1.2929(8) 0.0530(5) 0.1323(5) 0.0361(17) Uani 1 1 d .
H13 H 1.3062 -0.0187 0.1076 0.043 Uiso 1 1 calc R
C14 C 0.7620(8) 0.0278(5) 0.1352(5) 0.0311(15) Uani 1 1 d .
C15 C 0.8079(7) 0.1932(5) 0.2163(5) 0.0328(16) Uani 1 1 d .
H15 H 0.8067 0.2587 0.2614 0.039 Uiso 1 1 calc R
C16 C 0.7438(9) 0.3518(6) 0.0720(5) 0.0411(18) Uani 1 1 d .
H16 H 0.7358 0.2897 0.0210 0.049 Uiso 1 1 calc R
C17 C 0.6264(14) 0.4827(10) 0.1738(9) 0.099(4) Uani 1 1 d .
H17A H 0.7090 0.4850 0.2215 0.148 Uiso 1 1 calc R
H17B H 0.5374 0.4759 0.2004 0.148 Uiso 1 1 calc R
H17C H 0.6361 0.5482 0.1542 0.148 Uiso 1 1 calc R
C18 C 0.4787(11) 0.3429(12) 0.0335(10) 0.107(5) Uani 1 1 d .
H18A H 0.4407 0.3940 0.0029 0.160 Uiso 1 1 calc R
H18B H 0.4121 0.3243 0.0741 0.160 Uiso 1 1 calc R
H18C H 0.4891 0.2788 -0.0148 0.160 Uiso 1 1 calc R
Co1 Co 1.0000 0.0000 0.0000 0.0233(3) Uani 1 2 d S
Co2 Co 0.55472(9) 0.08115(6) 0.28209(6) 0.0237(3) Uani 1 1 d .
Co3 Co 1.04706(10) 0.29721(6) 0.12683(6) 0.0263(3) Uani 1 1 d .
N1 N 0.8942(6) 0.1805(4) 0.1508(4) 0.0283(12) Uani 1 1 d .
N2 N 0.8645(6) 0.0732(4) 0.0971(4) 0.0274(12) Uani 1 1 d .
N3 N 0.7208(6) 0.1001(4) 0.2107(4) 0.0280(12) Uani 1 1 d .
N4 N 0.6995(9) -0.0800(5) 0.1023(6) 0.072(3) Uani 1 1 d .
H4A H 0.7271 -0.1222 0.0537 0.087 Uiso 1 1 calc R
H4B H 0.6329 -0.1047 0.1304 0.087 Uiso 1 1 calc R
N5 N 0.9876(6) 0.1270(4) -0.0711(4) 0.0310(13) Uani 1 1 d .
N6 N 1.0227(6) 0.2357(4) -0.0218(4) 0.0305(13) Uani 1 1 d .
N7 N 1.0059(7) 0.2181(5) -0.1766(4) 0.0403(15) Uani 1 1 d .
N8 N 1.0691(9) 0.3950(5) -0.0699(5) 0.060(2) Uani 1 1 d .
H8A H 1.0862 0.4350 -0.0113 0.072 Uiso 1 1 calc R
H8B H 1.0746 0.4241 -0.1165 0.072 Uiso 1 1 calc R
N9 N 1.1876(6) 0.0937(4) 0.0971(4) 0.0276(12) Uani 1 1 d .
N10 N 1.2064(6) 0.2024(4) 0.1511(4) 0.0287(12) Uani 1 1 d .
N11 N 0.3841(6) 0.1221(4) 0.2087(4) 0.0296(13) Uani 1 1 d .
N12 N 1.3821(8) 0.3098(5) 0.2850(5) 0.063(2) Uani 1 1 d .
H12A H 1.4594 0.3143 0.3260 0.075 Uiso 1 1 calc R
H12B H 1.3392 0.3658 0.2863 0.075 Uiso 1 1 calc R
N13 N 0.6217(8) 0.3911(6) 0.0916(5) 0.0582(19) Uani 1 1 d .
O1 O 1.1803(5) 0.4472(4) 0.1333(3) 0.0375(12) Uani 1 1 d .
O2 O 1.1213(5) 0.4174(3) 0.2657(3) 0.0352(11) Uani 1 1 d .
O3 O 0.5024(6) -0.0626(4) 0.2936(4) 0.0458(14) Uani 1 1 d .
O4 O 0.4107(7) -0.1722(4) 0.1487(4) 0.0535(16) Uani 1 1 d .
O5 O 0.5955(6) 0.1480(4) 0.4193(3) 0.0444(13) Uani 1 1 d .
O6 O 0.6532(7) 0.3184(4) 0.4171(4) 0.0576(16) Uani 1 1 d .
O7 O 0.8668(6) 0.3920(4) 0.1168(4) 0.0420(12) Uani 1 1 d .

loop_
_atom_site_aniso_label
_atom_site_aniso_U_11
_atom_site_aniso_U_22
_atom_site_aniso_U_33
_atom_site_aniso_U_23
_atom_site_aniso_U_13
_atom_site_aniso_U_12
C1 0.038(4) 0.013(3) 0.035(4) 0.002(3) 0.008(3) 0.000(3)
C2 0.037(4) 0.019(3) 0.026(3) 0.001(3) 0.009(3) 0.000(3)
C3 0.040(4) 0.018(3) 0.026(3) 0.002(3) 0.005(3) -0.006(3)
C4 0.042(4) 0.021(3) 0.031(4) 0.005(3) 0.010(3) 0.001(3)
C5 0.049(4) 0.015(3) 0.033(4) 0.004(3) 0.008(3) -0.003(3)
C6 0.046(4) 0.025(3) 0.024(3) 0.002(3) 0.008(3) -0.004(3)
C7 0.041(4) 0.030(4) 0.031(4) 0.011(3) 0.011(3) 0.000(3)
C8 0.038(4) 0.035(4) 0.025(3) 0.000(3) 0.005(3) -0.002(3)
C9 0.047(4) 0.025(4) 0.046(5) 0.014(3) 0.016(4) 0.007(3)
C10 0.043(4) 0.030(4) 0.030(4) 0.012(3) 0.008(3) 0.007(3)
C11 0.060(5) 0.035(4) 0.019(3) 0.005(3) 0.005(3) 0.006(3)
C12 0.034(4) 0.024(3) 0.038(4) 0.005(3) 0.008(3) -0.003(3)
C13 0.039(4) 0.024(3) 0.038(4) -0.005(3) 0.008(3) 0.002(3)
C14 0.040(4) 0.019(3) 0.034(4) 0.005(3) 0.015(3) 0.001(3)
C15 0.039(4) 0.026(3) 0.030(4) 0.003(3) 0.012(3) -0.003(3)
C16 0.047(5) 0.039(4) 0.038(4) 0.010(3) 0.012(4) 0.009(4)
C17 0.095(9) 0.090(9) 0.112(10) 0.002(8) 0.046(8) 0.040(7)
C18 0.039(6) 0.150(12) 0.128(11) 0.033(10) 0.016(7) 0.012(7)
Co1 0.0306(7) 0.0166(6) 0.0216(6) 0.0027(5) 0.0089(5) 0.0005(5)
Co2 0.0317(5) 0.0186(4) 0.0204(4) 0.0043(3) 0.0094(3) -0.0017(3)
Co3 0.0358(5) 0.0164(4) 0.0251(5) 0.0029(3) 0.0097(4) -0.0013(4)
N1 0.039(3) 0.020(3) 0.023(3) 0.000(2) 0.016(2) -0.002(2)
N2 0.037(3) 0.015(2) 0.028(3) -0.003(2) 0.018(2) 0.000(2)
N3 0.038(3) 0.024(3) 0.023(3) 0.005(2) 0.015(2) 0.001(2)
N4 0.086(6) 0.041(4) 0.085(6) -0.001(4) 0.048(5) -0.008(4)
N5 0.044(3) 0.023(3) 0.025(3) 0.003(2) 0.014(3) 0.003(2)
N6 0.046(3) 0.016(3) 0.029(3) 0.005(2) 0.008(3) -0.001(2)
N7 0.062(4) 0.033(3) 0.028(3) 0.009(3) 0.010(3) 0.007(3)
N8 0.116(7) 0.028(3) 0.036(4) 0.015(3) 0.008(4) 0.001(4)
N9 0.029(3) 0.019(3) 0.029(3) -0.004(2) 0.005(2) 0.002(2)
N10 0.039(3) 0.023(3) 0.019(3) -0.002(2) 0.009(2) 0.001(2)
N11 0.032(3) 0.028(3) 0.025(3) 0.002(2) 0.005(2) 0.004(2)
N12 0.067(5) 0.034(4) 0.065(5) -0.010(3) -0.026(4) 0.009(3)
N13 0.047(4) 0.067(5) 0.062(5) 0.016(4) 0.022(4) 0.006(4)
O1 0.049(3) 0.032(3) 0.025(3) 0.002(2) 0.007(2) -0.008(2)
O2 0.051(3) 0.020(2) 0.031(2) 0.0036(19) 0.009(2) -0.005(2)
O3 0.070(4) 0.021(2) 0.040(3) 0.008(2) 0.004(3) -0.011(2)
O4 0.088(4) 0.037(3) 0.031(3) 0.009(2) 0.011(3) -0.010(3)
O5 0.071(4) 0.035(3) 0.019(2) -0.002(2) 0.006(2) -0.007(3)
O6 0.086(4) 0.047(3) 0.036(3) 0.017(3) 0.000(3) -0.012(3)
O7 0.042(3) 0.032(3) 0.050(3) 0.008(2) 0.011(3) 0.004(2)

loop_
_atom_type_symbol
_atom_type_description
_atom_type_scat_dispersion_real
_atom_type_scat_dispersion_imag
_atom_type_scat_source
C C 0.0033 0.0016 'International Tables Vol C Tables 4.2.6.8 and 6.1.1.4'
H H 0.0000 0.0000 'International Tables Vol C Tables 4.2.6.8 and 6.1.1.4'
N N 0.0061 0.0033 'International Tables Vol C Tables 4.2.6.8 and 6.1.1.4'
O O 0.0106 0.0060 'International Tables Vol C Tables 4.2.6.8 and 6.1.1.4'
Co Co 0.3494 0.9721 'International Tables Vol C Tables 4.2.6.8 and 6.1.1.4'

loop_
_geom_angle_atom_site_label_1
_geom_angle_atom_site_label_2
_geom_angle_atom_site_label_3
_geom_angle
_geom_angle_site_symmetry_1
_geom_angle_site_symmetry_3
O1 C1 O2 120.6(5) . .
O1 C1 C2 120.2(6) . .
O2 C1 C2 119.1(6) . .
O1 C1 Co3 59.8(3) . .
O2 C1 Co3 60.9(3) . .
C2 C1 Co3 177.7(5) . .
C3 C2 C7 121.1(6) . .
C3 C2 C1 119.8(6) . .
C7 C2 C1 119.1(6) . .
C2 C3 C4 119.3(6) . .
C2 C3 H3 120.4 . .
C4 C3 H3 120.4 . .
C5 C4 C3 119.2(6) . .
C5 C4 C9 120.7(6) . 1_665
C3 C4 C9 120.1(6) . 1_665
C4 C5 C6 121.5(6) . .
C4 C5 H5 119.2 . .
C6 C5 H5 119.2 . .
C7 C6 C5 119.5(6) . .
C7 C6 C8 120.7(6) . 2_766
C5 C6 C8 119.8(6) . 2_766
C6 C7 C2 119.4(6) . .
C6 C7 H7 120.3 . .
C2 C7 H7 120.3 . .
O6 C8 O5 124.2(6) . .
O6 C8 C6 120.4(6) . 2_766
O5 C8 C6 115.5(6) . 2_766
O4 C9 O3 125.9(6) . .
O4 C9 C4 120.5(6) . 1_445
O3 C9 C4 113.7(6) . 1_445
N8 C10 N6 124.8(6) . .
N8 C10 N7 125.5(6) . .
N6 C10 N7 109.7(6) . .
N5 C11 N7 111.2(6) . .
N5 C11 H11 124.4 . .
N7 C11 H11 124.4 . .
N11 C12 N12 125.7(7) 1_655 .
N11 C12 N10 111.6(6) 1_655 .
N12 C12 N10 122.7(7) . .
N9 C13 N11 114.8(6) . 1_655
N9 C13 H13 122.6 . .
N11 C13 H13 122.6 1_655 .
N2 C14 N3 112.4(5) . .
N2 C14 N4 124.5(6) . .
N3 C14 N4 123.1(6) . .
N1 C15 N3 112.3(6) . .
N1 C15 H15 123.9 . .
N3 C15 H15 123.9 . .
O7 C16 N13 124.3(8) . .
O7 C16 H16 117.9 . .
N13 C16 H16 117.9 . .
N13 C17 H17A 109.5 . .
N13 C17 H17B 109.5 . .
H17A C17 H17B 109.5 . .
N13 C17 H17C 109.5 . .
H17A C17 H17C 109.5 . .
H17B C17 H17C 109.5 . .
N13 C18 H18A 109.5 . .
N13 C18 H18B 109.5 . .
H18A C18 H18B 109.5 . .
N13 C18 H18C 109.5 . .
H18A C18 H18C 109.5 . .
H18B C18 H18C 109.5 . .
N2 Co1 N2 180.0(4) 2_755 .
N2 Co1 N9 89.2(2) 2_755 2_755
N2 Co1 N9 90.8(2) . 2_755
N2 Co1 N9 90.8(2) 2_755 .
N2 Co1 N9 89.2(2) . .
N9 Co1 N9 180.0(5) 2_755 .
N2 Co1 N5 90.3(2) 2_755 2_755
N2 Co1 N5 89.7(2) . 2_755
N9 Co1 N5 90.0(2) 2_755 2_755
N9 Co1 N5 90.0(2) . 2_755
N2 Co1 N5 89.7(2) 2_755 .
N2 Co1 N5 90.3(2) . .
N9 Co1 N5 90.0(2) 2_755 .
N9 Co1 N5 90.0(2) . .
N5 Co1 N5 180.0(2) 2_755 .
O3 Co2 O5 94.5(2) . .
O3 Co2 N3 115.7(2) . .
O5 Co2 N3 115.7(2) . .
O3 Co2 N11 109.1(2) . .
O5 Co2 N11 116.8(2) . .
N3 Co2 N11 105.0(2) . .
N10 Co3 N6 93.1(2) . .
N10 Co3 N1 87.6(2) . .
N6 Co3 N1 97.2(2) . .
N10 Co3 O1 101.4(2) . .
N6 Co3 O1 95.40(18) . .
N1 Co3 O1 164.0(2) . .
N10 Co3 O2 92.95(19) . .
N6 Co3 O2 155.82(18) . .
N1 Co3 O2 106.37(18) . .
O1 Co3 O2 60.45(17) . .
N10 Co3 O7 172.5(2) . .
N6 Co3 O7 92.4(2) . .
N1 Co3 O7 86.7(2) . .
O1 Co3 O7 83.1(2) . .
O2 Co3 O7 84.02(19) . .
N10 Co3 C1 99.1(2) . .
N6 Co3 C1 125.6(2) . .
N1 Co3 C1 135.8(2) . .
O1 Co3 C1 30.20(19) . .
O2 Co3 C1 30.26(19) . .
O7 Co3 C1 81.7(2) . .
C15 N1 N2 107.3(5) . .
C15 N1 Co3 127.9(4) . .
N2 N1 Co3 124.8(4) . .
C14 N2 N1 105.5(5) . .
C14 N2 Co1 129.6(4) . .
N1 N2 Co1 123.3(4) . .
C15 N3 C14 102.5(5) . .
C15 N3 Co2 127.5(4) . .
C14 N3 Co2 129.3(4) . .
C14 N4 H4A 120.0 . .
C14 N4 H4B 120.0 . .
H4A N4 H4B 120.0 . .
C11 N5 N6 107.3(5) . .
C11 N5 Co1 128.7(5) . .
N6 N5 Co1 122.6(4) . .
C10 N6 N5 106.3(5) . .
C10 N6 Co3 129.0(4) . .
N5 N6 Co3 124.7(4) . .
C10 N7 C11 105.5(5) . .
C10 N8 H8A 120.0 . .
C10 N8 H8B 120.0 . .
H8A N8 H8B 120.0 . .
C13 N9 N10 106.0(5) . .
C13 N9 Co1 123.8(4) . .
N10 N9 Co1 128.7(4) . .
C12 N10 N9 104.8(5) . .
C12 N10 Co3 135.4(4) . .
N9 N10 Co3 119.3(4) . .
C12 N11 C13 102.8(6) 1_455 1_455
C12 N11 Co2 132.9(5) 1_455 .
C13 N11 Co2 124.2(5) 1_455 .
C12 N12 H12A 120.0 . .
C12 N12 H12B 120.0 . .
H12A N12 H12B 120.0 . .
C16 N13 C17 120.2(8) . .
C16 N13 C18 122.1(8) . .
C17 N13 C18 117.7(9) . .
C1 O1 Co3 90.0(4) . .
C1 O2 Co3 88.8(4) . .
C9 O3 Co2 134.1(5) . .
C8 O5 Co2 125.8(4) . .
C16 O7 Co3 122.7(5) . .

loop_
_geom_bond_atom_site_label_1
_geom_bond_atom_site_label_2
_geom_bond_distance
_geom_bond_site_symmetry_2
C1 O1 1.255(8) .
C1 O2 1.258(8) .
C1 C2 1.519(8) .
C1 Co3 2.496(6) .
C2 C3 1.377(8) .
C2 C7 1.385(9) .
C3 C4 1.400(8) .
C3 H3 0.9300 .
C4 C5 1.349(9) .
C4 C9 1.522(9) 1_665
C5 C6 1.400(9) .
C5 H5 0.9300 .
C6 C7 1.363(9) .
C6 C8 1.493(9) 2_766
C7 H7 0.9300 .
C8 O6 1.232(8) .
C8 O5 1.277(8) .
C8 C6 1.493(9) 2_766
C9 O4 1.218(8) .
C9 O3 1.272(8) .
C9 C4 1.522(9) 1_445
C10 N8 1.322(9) .
C10 N6 1.335(8) .
C10 N7 1.344(9) .
C11 N5 1.292(8) .
C11 N7 1.346(9) .
C11 H11 0.9300 .
C12 N11 1.334(9) 1_655
C12 N12 1.356(9) .
C12 N10 1.362(8) .
C13 N9 1.273(9) .
C13 N11 1.354(8) 1_655
C13 H13 0.9300 .
C14 N2 1.318(8) .
C14 N3 1.370(8) .
C14 N4 1.383(9) .
C15 N1 1.310(8) .
C15 N3 1.352(8) .
C15 H15 0.9300 .
C16 O7 1.227(9) .
C16 N13 1.323(10) .
C16 H16 0.9300 .
C17 N13 1.440(13) .
C17 H17A 0.9600 .
C17 H17B 0.9600 .
C17 H17C 0.9600 .
C18 N13 1.459(12) .
C18 H18A 0.9600 .
C18 H18B 0.9600 .
C18 H18C 0.9600 .
Co1 N2 2.117(5) 2_755
Co1 N2 2.117(5) .
Co1 N9 2.128(5) 2_755
Co1 N9 2.128(5) .
Co1 N5 2.162(5) 2_755
Co1 N5 2.162(5) .
Co2 O3 1.924(5) .
Co2 O5 1.930(5) .
Co2 N3 1.991(5) .
Co2 N11 1.995(5) .
Co3 N10 2.074(6) .
Co3 N6 2.077(5) .
Co3 N1 2.083(5) .
Co3 O1 2.156(5) .
Co3 O2 2.182(4) .
Co3 O7 2.190(5) .
N1 N2 1.381(7) .
N4 H4A 0.8600 .
N4 H4B 0.8600 .
N5 N6 1.382(7) .
N8 H8A 0.8600 .
N8 H8B 0.8600 .
N9 N10 1.399(7) .
N11 C12 1.334(9) 1_455
N11 C13 1.354(8) 1_455
N12 H12A 0.8600 .
N12 H12B 0.8600 .

loop_
_geom_torsion_atom_site_label_1
_geom_torsion_atom_site_label_2
_geom_torsion_atom_site_label_3
_geom_torsion_atom_site_label_4
_geom_torsion
_geom_torsion_site_symmetry_1
_geom_torsion_site_symmetry_4
O1 C1 C2 C3 8.7(10) . .
O2 C1 C2 C3 -171.4(6) . .
Co3 C1 C2 C3 -80(12) . .
O1 C1 C2 C7 -170.9(7) . .
O2 C1 C2 C7 9.1(10) . .
Co3 C1 C2 C7 100(12) . .
C7 C2 C3 C4 -2.5(11) . .
C1 C2 C3 C4 177.9(6) . .
C2 C3 C4 C5 0.9(11) . .
C2 C3 C4 C9 179.5(6) . 1_665
C3 C4 C5 C6 0.7(11) . .
C9 C4 C5 C6 -177.9(7) 1_665 .
C4 C5 C6 C7 -0.8(11) . .
C4 C5 C6 C8 178.3(7) . 2_766
C5 C6 C7 C2 -0.7(11) . .
C8 C6 C7 C2 -179.8(7) 2_766 .
C3 C2 C7 C6 2.4(11) . .
C1 C2 C7 C6 -178.0(7) . .
O1 C1 Co3 N10 97.1(4) . .
O2 C1 Co3 N10 -80.2(4) . .
C2 C1 Co3 N10 -172(12) . .
O1 C1 Co3 N6 -3.4(5) . .
O2 C1 Co3 N6 179.3(4) . .
C2 C1 Co3 N6 87(12) . .
O1 C1 Co3 N1 -166.9(4) . .
O2 C1 Co3 N1 15.8(6) . .
C2 C1 Co3 N1 -76(12) . .
O2 C1 Co3 O1 -177.3(7) . .
C2 C1 Co3 O1 90(12) . .
O1 C1 Co3 O2 177.3(7) . .
C2 C1 Co3 O2 -92(12) . .
O1 C1 Co3 O7 -90.4(4) . .
O2 C1 Co3 O7 92.3(4) . .
C2 C1 Co3 O7 0(12) . .
N3 C15 N1 N2 0.2(8) . .
N3 C15 N1 Co3 179.3(4) . .
N10 Co3 N1 C15 121.0(6) . .
N6 Co3 N1 C15 -146.2(6) . .
O1 Co3 N1 C15 -4.1(12) . .
O2 Co3 N1 C15 28.6(6) . .
O7 Co3 N1 C15 -54.2(6) . .
C1 Co3 N1 C15 20.4(7) . .
N10 Co3 N1 N2 -60.1(5) . .
N6 Co3 N1 N2 32.7(5) . .
O1 Co3 N1 N2 174.8(6) . .
O2 Co3 N1 N2 -152.5(5) . .
O7 Co3 N1 N2 124.7(5) . .
C1 Co3 N1 N2 -160.7(4) . .
N3 C14 N2 N1 0.9(8) . .
N4 C14 N2 N1 179.4(7) . .
N3 C14 N2 Co1 166.4(4) . .
N4 C14 N2 Co1 -15.1(11) . .
C15 N1 N2 C14 -0.7(7) . .
Co3 N1 N2 C14 -179.8(5) . .
C15 N1 N2 Co1 -167.3(5) . .
Co3 N1 N2 Co1 13.6(7) . .
N2 Co1 N2 C14 115(100) 2_755 .
N9 Co1 N2 C14 53.7(6) 2_755 .
N9 Co1 N2 C14 -126.3(6) . .
N5 Co1 N2 C14 -36.4(6) 2_755 .
N5 Co1 N2 C14 143.6(6) . .
N2 Co1 N2 N1 -81(100) 2_755 .
N9 Co1 N2 N1 -143.1(5) 2_755 .
N9 Co1 N2 N1 36.9(5) . .
N5 Co1 N2 N1 126.8(5) 2_755 .
N5 Co1 N2 N1 -53.2(5) . .
N1 C15 N3 C14 0.3(8) . .
N1 C15 N3 Co2 -171.5(4) . .
N2 C14 N3 C15 -0.8(8) . .
N4 C14 N3 C15 -179.3(7) . .
N2 C14 N3 Co2 170.8(5) . .
N4 C14 N3 Co2 -7.7(10) . .
O3 Co2 N3 C15 -158.1(5) . .
O5 Co2 N3 C15 -48.9(6) . .
N11 Co2 N3 C15 81.5(6) . .
O3 Co2 N3 C14 32.3(6) . .
O5 Co2 N3 C14 141.4(5) . .
N11 Co2 N3 C14 -88.1(6) . .
N7 C11 N5 N6 0.2(9) . .
N7 C11 N5 Co1 -166.2(5) . .
N2 Co1 N5 C11 38.1(7) 2_755 .
N2 Co1 N5 C11 -141.9(7) . .
N9 Co1 N5 C11 -51.0(7) 2_755 .
N9 Co1 N5 C11 129.0(7) . .
N5 Co1 N5 C11 167(44) 2_755 .
N2 Co1 N5 N6 -126.4(5) 2_755 .
N2 Co1 N5 N6 53.6(5) . .
N9 Co1 N5 N6 144.4(5) 2_755 .
N9 Co1 N5 N6 -35.6(5) . .
N5 Co1 N5 N6 3(44) 2_755 .
N8 C10 N6 N5 -178.8(7) . .
N7 C10 N6 N5 0.9(8) . .
N8 C10 N6 Co3 2.1(11) . .
N7 C10 N6 Co3 -178.2(5) . .
C11 N5 N6 C10 -0.7(8) . .
Co1 N5 N6 C10 166.7(5) . .
C11 N5 N6 Co3 178.4(5) . .
Co1 N5 N6 Co3 -14.2(7) . .
N10 Co3 N6 C10 -124.8(6) . .
N1 Co3 N6 C10 147.2(6) . .
O1 Co3 N6 C10 -23.0(6) . .
O2 Co3 N6 C10 -20.5(10) . .
O7 Co3 N6 C10 60.2(6) . .
C1 Co3 N6 C10 -21.3(7) . .
N10 Co3 N6 N5 56.3(5) . .
N1 Co3 N6 N5 -31.7(5) . .
O1 Co3 N6 N5 158.1(5) . .
O2 Co3 N6 N5 160.6(5) . .
O7 Co3 N6 N5 -118.7(5) . .
C1 Co3 N6 N5 159.8(5) . .
N8 C10 N7 C11 178.9(8) . .
N6 C10 N7 C11 -0.7(8) . .
N5 C11 N7 C10 0.3(9) . .
N11 C13 N9 N10 1.6(8) 1_655 .
N11 C13 N9 Co1 -165.3(4) 1_655 .
N2 Co1 N9 C13 -57.0(6) 2_755 .
N2 Co1 N9 C13 123.0(6) . .
N9 Co1 N9 C13 163(100) 2_755 .
N5 Co1 N9 C13 33.2(6) 2_755 .
N5 Co1 N9 C13 -146.8(6) . .
N2 Co1 N9 N10 139.2(5) 2_755 .
N2 Co1 N9 N10 -40.8(5) . .
N9 Co1 N9 N10 -1(100) 2_755 .
N5 Co1 N9 N10 -130.5(5) 2_755 .
N5 Co1 N9 N10 49.5(5) . .
N11 C12 N10 N9 0.3(7) 1_655 .
N12 C12 N10 N9 -180.0(7) . .
N11 C12 N10 Co3 171.8(4) 1_655 .
N12 C12 N10 Co3 -8.5(11) . .
C13 N9 N10 C12 -1.1(7) . .
Co1 N9 N10 C12 164.9(4) . .
C13 N9 N10 Co3 -174.2(4) . .
Co1 N9 N10 Co3 -8.2(7) . .
N6 Co3 N10 C12 146.9(6) . .
N1 Co3 N10 C12 -116.0(6) . .
O1 Co3 N10 C12 50.7(6) . .
O2 Co3 N10 C12 -9.7(6) . .
O7 Co3 N10 C12 -75.5(17) . .
C1 Co3 N10 C12 20.1(6) . .
N6 Co3 N10 N9 -42.6(4) . .
N1 Co3 N10 N9 54.5(4) . .
O1 Co3 N10 N9 -138.8(4) . .
O2 Co3 N10 N9 160.8(4) . .
O7 Co3 N10 N9 95.0(15) . .
C1 Co3 N10 N9 -169.4(4) . .
O3 Co2 N11 C12 140.7(6) . 1_455
O5 Co2 N11 C12 35.1(7) . 1_455
N3 Co2 N11 C12 -94.7(6) . 1_455
O3 Co2 N11 C13 -38.2(6) . 1_455
O5 Co2 N11 C13 -143.8(5) . 1_455
N3 Co2 N11 C13 86.4(6) . 1_455
O7 C16 N13 C17 -4.3(13) . .
O7 C16 N13 C18 177.2(9) . .
O2 C1 O1 Co3 2.8(7) . .
C2 C1 O1 Co3 -177.3(6) . .
N10 Co3 O1 C1 -88.5(4) . .
N6 Co3 O1 C1 177.2(4) . .
N1 Co3 O1 C1 35.0(9) . .
O2 Co3 O1 C1 -1.6(4) . .
O7 Co3 O1 C1 85.5(4) . .
O1 C1 O2 Co3 -2.7(7) . .
C2 C1 O2 Co3 177.3(6) . .
N10 Co3 O2 C1 103.0(4) . .
N6 Co3 O2 C1 -1.3(8) . .
N1 Co3 O2 C1 -168.6(4) . .
O1 Co3 O2 C1 1.6(4) . .
O7 Co3 O2 C1 -83.8(4) . .
O4 C9 O3 Co2 19.8(13) . .
C4 C9 O3 Co2 -160.5(5) 1_445 .
O5 Co2 O3 C9 162.3(7) . .
N3 Co2 O3 C9 -76.3(8) . .
N11 Co2 O3 C9 41.8(8) . .
O6 C8 O5 Co2 -0.9(11) . .
C6 C8 O5 Co2 179.1(5) 2_766 .
O3 Co2 O5 C8 -178.2(6) . .
N3 Co2 O5 C8 60.4(7) . .
N11 Co2 O5 C8 -64.1(7) . .
N13 C16 O7 Co3 153.4(6) . .
N10 Co3 O7 C16 -84.2(16) . .
N6 Co3 O7 C16 53.5(6) . .
N1 Co3 O7 C16 -43.6(6) . .
O1 Co3 O7 C16 148.6(6) . .
O2 Co3 O7 C16 -150.5(6) . .
C1 Co3 O7 C16 179.1(6) . .

loop_
_platon_squeeze_void_nr
_platon_squeeze_void_average_x
_platon_squeeze_void_average_y
_platon_squeeze_void_average_z
_platon_squeeze_void_volume
_platon_squeeze_void_count_electrons
1 0.004 0.011 0.500 495.9 175.5
